data_4326858
loop_
_publ_author_name
'Grigory Andreev'
'Nina Budantseva'
'Aleksander Fedoseev'
'Philippe Moisy'

_publ_section_title
;
 Polymeric Structure of Oxalato-Bridged Complexes of Tetravalent Actinides
 Th, U, Np and Pu
;
_journal_name_full 'Inorganic Chemistry'
_journal_page_first 11481
_journal_page_last 11486
_journal_paper_doi 10.1021/ic201313g
_journal_volume 50
_journal_year 2011
_chemical_formula_sum 'C12 H28 N12 Np O18'
_chemical_formula_weight 865.46
_chemical_name_systematic
; 
 ? 
;
_space_group_IT_number 15
_symmetry_space_group_name_Hall '-C 2yc'
_symmetry_space_group_name_H-M 'C 1 2/c 1'
_atom_sites_solution_hydrogens geom
_atom_sites_solution_primary direct
_atom_sites_solution_secondary difmap
_audit_creation_method SHELXL-97
_cell_angle_alpha 90.00
_cell_angle_beta 117.7250(10)
_cell_angle_gamma 90.00
_cell_formula_units_Z 4
_cell_length_a 19.6222(3)
_cell_length_b 11.9186(2)
_cell_length_c 12.7670(2)
_cell_measurement_temperature 100(2)
_cell_volume 2643.01(8)
_computing_structure_refinement 'SHELXL-97 (Sheldrick, 1997)'
_computing_structure_solution 'SHELXS-97 (Sheldrick, 1990)'
_diffrn_ambient_temperature 100(2)
_diffrn_measured_fraction_theta_full 0.999
_diffrn_measured_fraction_theta_max 0.999
_diffrn_radiation_monochromator graphite
_diffrn_radiation_source 'fine-focus sealed tube'
_diffrn_radiation_type MoK\a
_diffrn_radiation_wavelength 0.71073
_diffrn_reflns_av_R_equivalents 0.0305
_diffrn_reflns_av_sigmaI/netI 0.0220
_diffrn_reflns_limit_h_max 34
_diffrn_reflns_limit_h_min -36
_diffrn_reflns_limit_k_max 22
_diffrn_reflns_limit_k_min -21
_diffrn_reflns_limit_l_max 23
_diffrn_reflns_limit_l_min -23
_diffrn_reflns_number 49291
_diffrn_reflns_theta_full 41.00
_diffrn_reflns_theta_max 41.00
_diffrn_reflns_theta_min 2.36
_exptl_absorpt_coefficient_mu 4.037
_exptl_absorpt_correction_T_max 0.848
_exptl_absorpt_correction_T_min 0.755
_exptl_absorpt_correction_type numerical
_exptl_crystal_density_diffrn 2.175
_exptl_crystal_F_000 1684
_exptl_crystal_size_max 0.065
_exptl_crystal_size_mid 0.055
_exptl_crystal_size_min 0.050
_refine_diff_density_max 2.625
_refine_diff_density_min -8.422
_refine_diff_density_rms 0.173
_refine_ls_extinction_method none
_refine_ls_goodness_of_fit_ref 1.070
_refine_ls_hydrogen_treatment mixed
_refine_ls_matrix_type full
_refine_ls_number_parameters 237
_refine_ls_number_reflns 8703
_refine_ls_number_restraints 14
_refine_ls_restrained_S_all 1.069
_refine_ls_R_factor_all 0.0600
_refine_ls_R_factor_gt 0.0356
_refine_ls_shift/su_max 0.002
_refine_ls_shift/su_mean 0.000
_refine_ls_structure_factor_coef Fsqd
_refine_ls_weighting_details 'calc w=1/[\s^2^(Fo^2^)+(0.0290P)^2^+17.0000P] where P=(Fo^2^+2Fc^2^)/3'
_refine_ls_weighting_scheme calc
_refine_ls_wR_factor_gt 0.0743
_refine_ls_wR_factor_ref 0.0884
_reflns_number_gt 6426
_reflns_number_total 8703
_reflns_threshold_expression >2sigma(I)
_cod_data_source_file ic201313g_si_001_3.cif
_cod_data_source_block np
_cod_original_cell_volume 2643.01(7)
_cod_database_code 4326858

loop_
_symmetry_equiv_pos_as_xyz
'x, y, z'
'-x, y, -z+1/2'
'x+1/2, y+1/2, z'
'-x+1/2, y+1/2, -z+1/2'
'-x, -y, -z'
'x, -y, z-1/2'
'-x+1/2, -y+1/2, -z'
'x+1/2, -y+1/2, z-1/2'

loop_
_atom_site_label
_atom_site_type_symbol
_atom_site_fract_x
_atom_site_fract_y
_atom_site_fract_z
_atom_site_U_iso_or_equiv
_atom_site_adp_type
_atom_site_occupancy
_atom_site_symmetry_multiplicity
_atom_site_calc_flag
_atom_site_refinement_flags
Np1 Np 0.5000 0.949664(9) 0.7500 0.02561(4) Uani 1 2 d S
O1 O 0.46663(11) 0.78340(16) 0.82238(16) 0.0239(3) Uani 1 1 d .
O2 O 0.38231(13) 0.6456(2) 0.7884(2) 0.0392(6) Uani 1 1 d .
O3 O 0.26878(14) 0.7929(3) 0.64271(19) 0.0424(6) Uani 1 1 d .
O4 O 0.36398(14) 0.90556(17) 0.65667(16) 0.0359(5) Uani 1 1 d .
O5 O 0.43396(16) 1.11663(15) 0.65369(16) 0.0382(6) Uani 1 1 d .
O6 O 0.4338(2) 1.3025(2) 0.6409(4) 0.0676(11) Uani 1 1 d .
O7 O 0.43242(16) 1.03237(16) 0.85580(15) 0.0363(6) Uani 1 1 d .
O8 O 0.43334(16) 1.07228(17) 1.02822(15) 0.0372(6) Uani 1 1 d .
O9 O 0.29781(18) 1.1672(4) 0.7009(4) 0.0705(13) Uani 1 1 d D
H1W H 0.332(3) 1.118(5) 0.731(7) 0.106 Uiso 1 1 d D
H2W H 0.282(4) 1.152(7) 0.750(6) 0.106 Uiso 1 1 d D
N1 N 0.39388(13) 0.66999(15) 0.50284(18) 0.0224(4) Uani 1 1 d D
H1 H 0.3481(14) 0.696(3) 0.454(3) 0.034 Uiso 1 1 d D
H1' H 0.4338(17) 0.714(3) 0.542(3) 0.034 Uiso 1 1 d D
N2 N 0.47138(15) 0.5222(2) 0.6072(2) 0.0313(5) Uani 1 1 d D
H2 H 0.512(2) 0.568(3) 0.639(4) 0.047 Uiso 1 1 d D
H2' H 0.474(3) 0.452(2) 0.631(4) 0.047 Uiso 1 1 d D
N3 N 0.34277(16) 0.4934(2) 0.4823(3) 0.0345(6) Uani 1 1 d D
H3 H 0.2972(17) 0.521(4) 0.434(4) 0.052 Uiso 1 1 d D
H3' H 0.351(3) 0.423(2) 0.504(5) 0.052 Uiso 1 1 d D
N4 N 0.2927(3) 1.1416(4) 0.4297(3) 0.0791(17) Uani 1 1 d D
H4 H 0.337(2) 1.134(7) 0.494(4) 0.119 Uiso 1 1 d D
H4' H 0.276(5) 1.211(3) 0.410(7) 0.119 Uiso 1 1 d D
N5 N 0.2663(2) 0.9539(4) 0.3937(3) 0.0576(11) Uani 1 1 d D
H5 H 0.309(2) 0.934(6) 0.456(4) 0.086 Uiso 1 1 d D
H5' H 0.230(3) 0.904(5) 0.357(6) 0.086 Uiso 1 1 d D
N6 N 0.1787(2) 1.0840(4) 0.2758(3) 0.0542(10) Uani 1 1 d D
H6 H 0.166(4) 1.155(2) 0.262(6) 0.081 Uiso 1 1 d D
H6' H 0.148(3) 1.031(4) 0.231(5) 0.081 Uiso 1 1 d D
C1 C 0.39955(16) 0.7409(2) 0.7723(2) 0.0254(5) Uani 1 1 d .
C2 C 0.33719(17) 0.8193(3) 0.68235(19) 0.0293(6) Uani 1 1 d .
C3 C 0.4623(2) 1.2136(2) 0.6907(3) 0.0434(9) Uani 1 1 d .
C4 C 0.4614(2) 1.03036(19) 0.96681(18) 0.0344(7) Uani 1 1 d .
C5 C 0.40298(14) 0.56193(17) 0.53168(19) 0.0206(4) Uani 1 1 d .
C6 C 0.2462(3) 1.0598(4) 0.3675(3) 0.0520(11) Uani 1 1 d .

loop_
_atom_site_aniso_label
_atom_site_aniso_U_11
_atom_site_aniso_U_22
_atom_site_aniso_U_33
_atom_site_aniso_U_23
_atom_site_aniso_U_13
_atom_site_aniso_U_12
Np1 0.04893(9) 0.00643(4) 0.00593(4) 0.000 -0.00032(4) 0.000
O1 0.0245(8) 0.0212(7) 0.0201(7) 0.0092(6) 0.0053(6) 0.0059(6)
O2 0.0235(9) 0.0481(14) 0.0367(11) 0.0232(10) 0.0063(8) -0.0005(9)
O3 0.0274(10) 0.0631(17) 0.0215(8) -0.0072(9) -0.0016(7) 0.0206(11)
O4 0.0499(12) 0.0205(8) 0.0133(6) -0.0020(5) -0.0056(7) 0.0160(8)
O5 0.0622(14) 0.0126(6) 0.0144(6) 0.0040(5) -0.0035(8) 0.0049(8)
O6 0.073(2) 0.0174(9) 0.090(3) 0.0282(13) 0.0189(19) 0.0098(11)
O7 0.0664(15) 0.0172(7) 0.0069(5) 0.0007(5) 0.0015(7) 0.0104(8)
O8 0.0666(15) 0.0182(7) 0.0088(5) -0.0001(5) 0.0024(7) 0.0098(8)
O9 0.0384(15) 0.082(2) 0.071(2) 0.059(2) 0.0085(14) -0.0021(15)
N1 0.0267(9) 0.0112(6) 0.0178(7) 0.0010(5) 0.0007(6) -0.0002(6)
N2 0.0274(11) 0.0202(8) 0.0313(11) 0.0103(8) 0.0011(8) 0.0042(8)
N3 0.0306(12) 0.0180(9) 0.0423(14) -0.0034(9) 0.0063(10) -0.0100(8)
N4 0.092(3) 0.055(2) 0.0246(12) -0.0106(14) -0.0281(16) 0.028(2)
N5 0.058(2) 0.062(2) 0.0208(11) 0.0094(13) -0.0088(12) -0.0047(17)
N6 0.0478(18) 0.081(3) 0.0170(10) 0.0182(14) 0.0008(11) 0.0043(18)
C1 0.0253(11) 0.0316(11) 0.0161(8) 0.0085(8) 0.0069(8) 0.0097(9)
C2 0.0323(12) 0.0346(12) 0.0105(7) -0.0031(7) 0.0010(7) 0.0188(10)
C3 0.066(2) 0.0098(8) 0.0383(15) 0.0081(9) 0.0104(15) 0.0038(11)
C4 0.0658(19) 0.0111(7) 0.0078(6) 0.0000(5) 0.0015(9) 0.0070(9)
C5 0.0244(10) 0.0123(7) 0.0167(7) 0.0013(6) 0.0024(7) -0.0010(6)
C6 0.053(2) 0.069(3) 0.0111(9) 0.0055(12) -0.0044(11) 0.0095(19)

loop_
_atom_type_symbol
_atom_type_description
_atom_type_scat_dispersion_real
_atom_type_scat_dispersion_imag
_atom_type_scat_source
C C 0.0033 0.0016 'International Tables Vol C Tables 4.2.6.8 and 6.1.1.4'
H H 0.0000 0.0000 'International Tables Vol C Tables 4.2.6.8 and 6.1.1.4'
N N 0.0061 0.0033 'International Tables Vol C Tables 4.2.6.8 and 6.1.1.4'
O O 0.0106 0.0060 'International Tables Vol C Tables 4.2.6.8 and 6.1.1.4'
Np Np -11.4937 4.1493 'International Tables Vol C Tables 4.2.6.8 and 6.1.1.4'

loop_
_geom_angle_atom_site_label_1
_geom_angle_atom_site_label_2
_geom_angle_atom_site_label_3
_geom_angle
_geom_angle_site_symmetry_1
_geom_angle_site_symmetry_3
O5 Np1 O5 66.60(10) 2_656 .
O5 Np1 O1 135.05(9) 2_656 2_656
O5 Np1 O1 132.14(7) . 2_656
O5 Np1 O1 132.14(7) 2_656 .
O5 Np1 O1 135.05(9) . .
O1 Np1 O1 68.87(10) 2_656 .
O5 Np1 O4 130.26(8) 2_656 .
O5 Np1 O4 73.55(8) . .
O1 Np1 O4 93.84(6) 2_656 .
O1 Np1 O4 64.84(7) . .
O5 Np1 O4 73.55(8) 2_656 2_656
O5 Np1 O4 130.26(8) . 2_656
O1 Np1 O4 64.84(7) 2_656 2_656
O1 Np1 O4 93.84(6) . 2_656
O4 Np1 O4 154.92(9) . 2_656
O5 Np1 O7 69.55(8) 2_656 2_656
O5 Np1 O7 71.86(9) . 2_656
O1 Np1 O7 78.99(7) 2_656 2_656
O1 Np1 O7 147.45(7) . 2_656
O4 Np1 O7 124.15(7) . 2_656
O4 Np1 O7 67.06(7) 2_656 2_656
O5 Np1 O7 71.86(9) 2_656 .
O5 Np1 O7 69.55(8) . .
O1 Np1 O7 147.45(7) 2_656 .
O1 Np1 O7 78.99(7) . .
O4 Np1 O7 67.06(7) . .
O4 Np1 O7 124.15(7) 2_656 .
O7 Np1 O7 133.44(10) 2_656 .
O5 Np1 O8 68.48(7) 2_656 5_677
O5 Np1 O8 122.71(7) . 5_677
O1 Np1 O8 104.75(7) 2_656 5_677
O1 Np1 O8 64.79(7) . 5_677
O4 Np1 O8 114.05(9) . 5_677
O4 Np1 O8 63.08(9) 2_656 5_677
O7 Np1 O8 121.38(8) 2_656 5_677
O7 Np1 O8 63.98(7) . 5_677
O5 Np1 O8 122.71(7) 2_656 6_575
O5 Np1 O8 68.48(7) . 6_575
O1 Np1 O8 64.79(7) 2_656 6_575
O1 Np1 O8 104.75(7) . 6_575
O4 Np1 O8 63.08(9) . 6_575
O4 Np1 O8 114.05(9) 2_656 6_575
O7 Np1 O8 63.98(7) 2_656 6_575
O7 Np1 O8 121.38(8) . 6_575
O8 Np1 O8 168.09(9) 5_677 6_575
C1 O1 Np1 122.60(15) . .
C2 O4 Np1 123.00(16) . .
C3 O5 Np1 121.9(2) . .
C4 O7 Np1 121.8(2) . .
C4 O8 Np1 120.80(18) . 5_677
H1W O9 H2W 89(7) . .
C5 N1 H1 120(3) . .
C5 N1 H1' 117(3) . .
H1 N1 H1' 122(4) . .
C5 N2 H2 120(3) . .
C5 N2 H2' 118(3) . .
H2 N2 H2' 121(5) . .
C5 N3 H3 119(4) . .
C5 N3 H3' 116(4) . .
H3 N3 H3' 124(5) . .
C6 N4 H4 126(6) . .
C6 N4 H4' 118(6) . .
H4 N4 H4' 116(8) . .
C6 N5 H5 123(5) . .
C6 N5 H5' 116(5) . .
H5 N5 H5' 119(6) . .
C6 N6 H6 117(5) . .
C6 N6 H6' 121(5) . .
H6 N6 H6' 122(6) . .
O2 C1 O1 125.8(2) . .
O2 C1 C2 119.9(3) . .
O1 C1 C2 114.3(3) . .
O3 C2 O4 127.2(3) . .
O3 C2 C1 119.1(3) . .
O4 C2 C1 113.8(3) . .
O6 C3 O5 125.1(4) . .
O6 C3 C3 120.3(2) . 2_656
O5 C3 C3 114.61(17) . 2_656
O8 C4 O7 126.7(3) . .
O8 C4 C4 116.9(2) . 5_677
O7 C4 C4 116.5(4) . 5_677
N2 C5 N1 120.6(2) . .
N2 C5 N3 120.1(2) . .
N1 C5 N3 119.3(2) . .
N4 C6 N5 120.9(3) . .
N4 C6 N6 119.8(4) . .
N5 C6 N6 119.3(4) . .

loop_
_geom_bond_atom_site_label_1
_geom_bond_atom_site_label_2
_geom_bond_distance
_geom_bond_site_symmetry_2
Np1 O5 2.3809(18) 2_656
Np1 O5 2.3809(18) .
Np1 O1 2.4027(18) 2_656
Np1 O1 2.4027(19) .
Np1 O4 2.421(3) .
Np1 O4 2.421(3) 2_656
Np1 O7 2.494(3) 2_656
Np1 O7 2.494(3) .
Np1 O8 2.5200(17) 5_677
Np1 O8 2.5200(17) 6_575
O1 C1 1.271(4) .
O2 C1 1.230(4) .
O3 C2 1.235(4) .
O4 C2 1.266(4) .
O5 C3 1.274(4) .
O6 C3 1.228(4) .
O7 C4 1.258(3) .
O8 C4 1.253(4) .
O8 Np1 2.5200(17) 5_677
O9 H1W 0.84(2) .
O9 H2W 0.84(2) .
N1 C5 1.328(3) .
N1 H1 0.877(18) .
N1 H1' 0.879(19) .
N2 C5 1.323(3) .
N2 H2 0.888(19) .
N2 H2' 0.879(19) .
N3 C5 1.329(3) .
N3 H3 0.881(19) .
N3 H3' 0.876(19) .
N4 C6 1.318(6) .
N4 H4 0.88(2) .
N4 H4' 0.88(2) .
N5 C6 1.319(6) .
N5 H5 0.88(2) .
N5 H5' 0.88(2) .
N6 C6 1.330(5) .
N6 H6 0.87(2) .
N6 H6' 0.88(2) .
C1 C2 1.543(3) .
C3 C3 1.548(7) 2_656
C4 C4 1.530(6) 5_677

loop_
_geom_hbond_atom_site_label_D
_geom_hbond_atom_site_label_H
_geom_hbond_atom_site_label_A
_geom_hbond_distance_DH
_geom_hbond_distance_HA
_geom_hbond_distance_DA
_geom_hbond_angle_DHA
_geom_hbond_site_symmetry_A
N1 H1' O1 0.879(19) 2.09(2) 2.935(3) 161(4) 2_656
N1 H1' O8 0.879(19) 2.55(4) 3.148(3) 126(3) 6_575
N1 H1 O3 0.877(18) 2.04(2) 2.884(3) 161(4) 7_566
N2 H2 O2 0.888(19) 2.06(2) 2.936(4) 168(5) 2_656
N2 H2 O1 0.888(19) 2.61(4) 3.311(3) 136(4) 2_656
N2 H2' O6 0.879(19) 1.98(3) 2.808(4) 156(5) 1_545
N3 H3 O3 0.881(19) 2.52(4) 3.252(4) 141(5) 7_566
N3 H3' O6 0.876(19) 2.26(3) 3.018(4) 145(5) 1_545
N4 H4 O5 0.88(2) 2.05(2) 2.928(4) 173(8) .
N4 H4' O9 0.88(2) 2.08(4) 2.893(5) 154(8) 7_576
N5 H5 O8 0.88(2) 2.17(4) 2.924(5) 144(6) 6_575
N5 H5 O4 0.88(2) 2.30(5) 3.048(3) 143(6) .
N5 H5' O2 0.88(2) 2.20(4) 3.001(4) 151(6) 7_566
N5 H5' O3 0.88(2) 2.34(6) 3.007(5) 133(6) 7_566
N6 H6 O9 0.87(2) 2.21(4) 2.994(7) 149(6) 7_576
N6 H6' O2 0.88(2) 2.17(4) 2.946(6) 147(6) 7_566
O9 H1W O7 0.84(2) 2.13(3) 2.934(4) 161(8) .
O9 H1W O5 0.84(2) 2.62(8) 3.060(5) 114(7) .
O9 H2W N5 0.84(2) 2.36(4) 3.152(6) 158(8) 6_576
O9 H2W O3 0.84(2) 2.64(7) 3.219(6) 127(7) 4_556
